data_2209512
loop_
_publ_author_name
'Ricken, Stefan'
'Sch\"urmann, Markus'
'Preut, Hans'
'Eilbracht, Peter'

_publ_section_title
;
 <i>N</i>-Allyl-4,6-bis(diphenylphosphino)phenoxazine-10-carboxamide
;
_journal_coeditor_code HB2073
_journal_issue 7
_journal_name_full 'Acta Crystallographica Section E'
_journal_page_first o2637
_journal_page_last o2638
_journal_paper_doi 10.1107/S1600536806020320
_journal_volume 62
_journal_year 2006
_chemical_formula_iupac 'C40 H32 N2 O2 P2'
_chemical_formula_moiety 'C40 H32 N2 O2 P2'
_chemical_formula_sum 'C40 H32 N2 O2 P2'
_chemical_formula_weight 634.62
_chemical_name_systematic
;
N-Allyl-4,6-bis(diphenylphosphino)phenoxazine-10-carboxamide
;
_space_group_IT_number 2
_symmetry_cell_setting triclinic
_symmetry_space_group_name_Hall '-P 1'
_symmetry_space_group_name_H-M 'P -1'
_atom_sites_solution_hydrogens geom
_atom_sites_solution_primary direct
_atom_sites_solution_secondary difmap
_audit_creation_method SHELXL-97
_cell_angle_alpha 115.644(4)
_cell_angle_beta 97.432(5)
_cell_angle_gamma 92.527(4)
_cell_formula_units_Z 2
_cell_length_a 11.3740(7)
_cell_length_b 12.5567(8)
_cell_length_c 13.1164(12)
_cell_measurement_reflns_used 26936
_cell_measurement_temperature 291.0(10)
_cell_measurement_theta_max 27.56
_cell_measurement_theta_min 3.02
_cell_volume 1664.1(2)
_computing_cell_refinement
;
DENZO and SCALEPACK (Otwinowski & Minor, 1997)
;
_computing_data_collection 'COLLECT (Nonius, 1998)'
_computing_data_reduction
;
DENZO and SCALEPACK
;
_computing_molecular_graphics 'SHELXTL-Plus (Sheldrick, 1991)'
_computing_publication_material
;
SHELXL97, PARST95 (Nardelli, 1995) and PLATON (Spek, 2003)
;
_computing_structure_refinement 'SHELXL97 (Sheldrick, 1997)'
_computing_structure_solution 'SHELXS97 (Sheldrick, 1997)'
_diffrn_ambient_temperature 291.0(10)
_diffrn_detector_area_resol_mean '19 vertical, 18 horizontal'
_diffrn_measured_fraction_theta_full 0.987
_diffrn_measured_fraction_theta_max 0.987
_diffrn_measurement_device_type 'Nonius KappaCCD'
_diffrn_measurement_method
;
517 frames via \w-rotation (\D\w=1\%) and two times 10 s per frame
(five sets at different \k-angles)
;
_diffrn_radiation_monochromator graphite
_diffrn_radiation_source 'fine-focus sealed tube'
_diffrn_radiation_type MoK\a
_diffrn_radiation_wavelength 0.71073
_diffrn_reflns_av_R_equivalents 0.032
_diffrn_reflns_av_sigmaI/netI 0.0849
_diffrn_reflns_limit_h_max 14
_diffrn_reflns_limit_h_min -14
_diffrn_reflns_limit_k_max 16
_diffrn_reflns_limit_k_min -16
_diffrn_reflns_limit_l_max 16
_diffrn_reflns_limit_l_min -17
_diffrn_reflns_number 26936
_diffrn_reflns_theta_full 27.56
_diffrn_reflns_theta_max 27.56
_diffrn_reflns_theta_min 3.02
_diffrn_standards_decay_% 0
_diffrn_standards_number 0
_exptl_absorpt_coefficient_mu 0.169
_exptl_absorpt_correction_type none
_exptl_crystal_colour colourless
_exptl_crystal_density_diffrn 1.267
_exptl_crystal_density_method 'not measured'
_exptl_crystal_description block
_exptl_crystal_F_000 664
_exptl_crystal_size_max 0.50
_exptl_crystal_size_mid 0.30
_exptl_crystal_size_min 0.16
_refine_diff_density_max 0.294
_refine_diff_density_min -0.246
_refine_ls_extinction_method none
_refine_ls_goodness_of_fit_ref 1.039
_refine_ls_hydrogen_treatment constr
_refine_ls_matrix_type full
_refine_ls_number_parameters 424
_refine_ls_number_reflns 7593
_refine_ls_number_restraints 0
_refine_ls_restrained_S_all 1.039
_refine_ls_R_factor_all 0.0987
_refine_ls_R_factor_gt 0.0443
_refine_ls_shift/su_max 0.002
_refine_ls_shift/su_mean 0.000
_refine_ls_structure_factor_coef Fsqd
_refine_ls_weighting_details 'calc w=1/[\s^2^(Fo^2^)+(0.0298P)^2^] where P=(Fo^2^+2Fc^2^)/3'
_refine_ls_weighting_scheme calc
_refine_ls_wR_factor_gt 0.0882
_refine_ls_wR_factor_ref 0.0931
_reflns_number_gt 3761
_reflns_number_total 7593
_reflns_threshold_expression I>2\s(I)
_cod_data_source_file hb2073.cif
_cod_data_source_block I
_cod_database_code 2209512
_cod_database_fobs_code 2209512

loop_
_symmetry_equiv_pos_as_xyz
'x, y, z'
'-x, -y, -z'

loop_
_atom_site_type_symbol
_atom_site_label
_atom_site_fract_x
_atom_site_fract_y
_atom_site_fract_z
_atom_site_U_iso_or_equiv
_atom_site_adp_type
_atom_site_calc_flag
_atom_site_refinement_flags
_atom_site_occupancy
_atom_site_disorder_assembly
_atom_site_disorder_group
P P1 0.74790(4) 0.31610(4) 0.04621(4) 0.05418(15) Uani d . 1 . .
P P2 0.85034(5) 0.15713(4) 0.26608(4) 0.05601(16) Uani d . 1 . .
O O1 0.58689(12) 0.69101(13) 0.49767(12) 0.0793(4) Uani d . 1 . .
O O2 0.74847(9) 0.37688(9) 0.28939(9) 0.0478(3) Uani d . 1 . .
N N1 0.63292(14) 0.60546(15) 0.61469(14) 0.0721(5) Uani d . 1 . .
H H1A 0.6834 0.5672 0.6362 0.086 Uiso calc R 1 . .
N N2 0.74956(12) 0.58864(12) 0.47533(11) 0.0489(4) Uani d . 1 . .
C C1' 0.5303(5) 0.7761(11) 0.8720(6) 0.235(6) Uani d P 0.50 A 1
H H1'1 0.5758 0.8413 0.9328 0.282 Uiso calc PR 0.50 A 1
H H1'2 0.4710 0.7328 0.8857 0.282 Uiso calc PR 0.50 A 1
C C1 0.6101(11) 0.8232(7) 0.8289(8) 0.246(7) Uani d P 0.50 A 2
H H1B 0.6103 0.8587 0.9076 0.295 Uiso calc PR 0.50 A 2
H H1C 0.6637 0.8540 0.7980 0.295 Uiso calc PR 0.50 A 2
C C2 0.5483(3) 0.7472(4) 0.7741(3) 0.1489(15) Uani d . 1 . .
H H2 0.5817 0.8107 0.7648 0.179 Uiso calc R 1 A 1
C C3 0.53038(18) 0.6404(2) 0.67228(18) 0.0814(7) Uani d . 1 A .
H H3A 0.4670 0.6472 0.6190 0.098 Uiso calc R 1 . .
H H3B 0.5026 0.5770 0.6897 0.098 Uiso calc R 1 . .
C C4 0.65052(17) 0.63184(16) 0.52826(16) 0.0570(5) Uani d . 1 . .
C C5 0.75369(14) 0.58856(15) 0.36685(14) 0.0477(4) Uani d . 1 . .
C C6 0.76249(16) 0.69084(16) 0.35164(16) 0.0586(5) Uani d . 1 . .
H H6A 0.7652 0.7649 0.4137 0.070 Uiso calc R 1 . .
C C7 0.76724(17) 0.68221(16) 0.24415(17) 0.0664(6) Uani d . 1 . .
H H7A 0.7731 0.7509 0.2338 0.080 Uiso calc R 1 . .
C C8 0.76345(16) 0.57207(16) 0.15095(16) 0.0623(5) Uani d . 1 . .
H H8A 0.7658 0.5682 0.0788 0.075 Uiso calc R 1 . .
C C9 0.75615(14) 0.46737(15) 0.16304(14) 0.0480(4) Uani d . 1 . .
C C10 0.75251(14) 0.47945(14) 0.27323(14) 0.0449(4) Uani d . 1 . .
C C11 0.80958(14) 0.39083(15) 0.39440(14) 0.0435(4) Uani d . 1 . .
C C12 0.86533(14) 0.29690(14) 0.39785(14) 0.0446(4) Uani d . 1 . .
C C13 0.93052(15) 0.31651(15) 0.50367(15) 0.0520(5) Uani d . 1 . .
H H13A 0.9696 0.2555 0.5098 0.062 Uiso calc R 1 . .
C C14 0.93794(15) 0.42470(16) 0.59925(15) 0.0539(5) Uani d . 1 . .
H H14A 0.9823 0.4357 0.6685 0.065 Uiso calc R 1 . .
C C15 0.88025(15) 0.51616(15) 0.59286(14) 0.0503(5) Uani d . 1 . .
H H15A 0.8868 0.5892 0.6571 0.060 Uiso calc R 1 . .
C C16 0.81230(14) 0.49899(14) 0.49011(14) 0.0457(4) Uani d . 1 . .
C C21 0.71072(16) 0.34200(14) -0.08080(15) 0.0507(5) Uani d . 1 . .
C C22 0.77950(17) 0.31156(16) -0.16603(16) 0.0597(5) Uani d . 1 . .
H H22A 0.8540 0.2868 -0.1552 0.072 Uiso calc R 1 . .
C C23 0.7393(2) 0.31719(17) -0.26817(17) 0.0705(6) Uani d . 1 . .
H H23A 0.7870 0.2956 -0.3250 0.085 Uiso calc R 1 . .
C C24 0.6315(2) 0.35379(18) -0.28574(19) 0.0764(6) Uani d . 1 . .
H H24A 0.6049 0.3569 -0.3544 0.092 Uiso calc R 1 . .
C C25 0.5618(2) 0.3862(2) -0.2015(2) 0.0804(6) Uani d . 1 . .
H H25A 0.4884 0.4129 -0.2122 0.097 Uiso calc R 1 . .
C C26 0.60096(18) 0.37933(17) -0.10046(18) 0.0688(6) Uani d . 1 . .
H H26A 0.5524 0.4003 -0.0444 0.083 Uiso calc R 1 . .
C C31 0.90558(17) 0.29391(16) 0.04548(14) 0.0541(5) Uani d . 1 . .
C C32 0.9338(2) 0.17823(18) 0.00049(17) 0.0751(6) Uani d . 1 . .
H H32A 0.8734 0.1157 -0.0255 0.090 Uiso calc R 1 . .
C C33 1.0508(3) 0.1543(2) -0.0064(2) 0.0948(8) Uani d . 1 . .
H H33A 1.0683 0.0759 -0.0387 0.114 Uiso calc R 1 . .
C C34 1.1410(2) 0.2458(3) 0.0345(2) 0.0972(8) Uani d . 1 . .
H H34A 1.2198 0.2295 0.0315 0.117 Uiso calc R 1 . .
C C35 1.1153(2) 0.3610(2) 0.07956(18) 0.0830(7) Uani d . 1 . .
H H35A 1.1763 0.4231 0.1068 0.100 Uiso calc R 1 . .
C C36 0.99838(18) 0.38446(18) 0.08446(15) 0.0649(5) Uani d . 1 . .
H H36A 0.9814 0.4630 0.1146 0.078 Uiso calc R 1 . .
C C41 0.71800(16) 0.07943(15) 0.27976(17) 0.0608(5) Uani d . 1 . .
C C42 0.6680(2) 0.1113(2) 0.3768(2) 0.0850(7) Uani d . 1 . .
H H42A 0.7028 0.1779 0.4431 0.102 Uiso calc R 1 . .
C C43 0.5670(2) 0.0473(3) 0.3793(3) 0.1111(9) Uani d . 1 . .
H H43A 0.5347 0.0717 0.4464 0.133 Uiso calc R 1 . .
C C44 0.5153(2) -0.0504(3) 0.2846(4) 0.1256(11) Uani d . 1 . .
H H44A 0.4488 -0.0949 0.2865 0.151 Uiso calc R 1 . .
C C45 0.5615(3) -0.0826(2) 0.1867(3) 0.1462(13) Uani d . 1 . .
H H45A 0.5258 -0.1493 0.1209 0.175 Uiso calc R 1 . .
C C46 0.6612(2) -0.0178(2) 0.1830(2) 0.1092(9) Uani d . 1 . .
H H46A 0.6902 -0.0403 0.1143 0.131 Uiso calc R 1 . .
C C51 0.97135(18) 0.08402(16) 0.30581(15) 0.0575(5) Uani d . 1 . .
C C52 0.9585(2) -0.00383(19) 0.34004(19) 0.0806(6) Uani d . 1 . .
H H52A 0.8830 -0.0297 0.3460 0.097 Uiso calc R 1 . .
C C53 1.0564(3) -0.0548(2) 0.3660(2) 0.1073(9) Uani d . 1 . .
H H53A 1.0458 -0.1146 0.3888 0.129 Uiso calc R 1 . .
C C54 1.1681(3) -0.0182(3) 0.3584(2) 0.1053(9) Uani d . 1 . .
H H54A 1.2335 -0.0521 0.3769 0.126 Uiso calc R 1 . .
C C55 1.1833(2) 0.0680(2) 0.3236(2) 0.1007(9) Uani d . 1 . .
H H55A 1.2593 0.0936 0.3184 0.121 Uiso calc R 1 . .
C C56 1.0856(2) 0.11748(18) 0.2960(2) 0.0833(7) Uani d . 1 . .
H H56A 1.0967 0.1749 0.2702 0.100 Uiso calc R 1 . .

loop_
_atom_site_aniso_label
_atom_site_aniso_U_11
_atom_site_aniso_U_22
_atom_site_aniso_U_33
_atom_site_aniso_U_12
_atom_site_aniso_U_13
_atom_site_aniso_U_23
P1 0.0639(3) 0.0514(3) 0.0443(3) 0.0044(2) 0.0113(2) 0.0180(2)
P2 0.0681(4) 0.0488(3) 0.0497(3) 0.0083(3) 0.0126(2) 0.0196(2)
O1 0.0754(10) 0.1015(11) 0.0671(9) 0.0438(9) 0.0202(7) 0.0376(8)
O2 0.0533(7) 0.0452(7) 0.0424(7) 0.0032(6) 0.0054(6) 0.0179(5)
N1 0.0665(11) 0.0947(13) 0.0671(11) 0.0293(9) 0.0294(9) 0.0401(10)
N2 0.0503(9) 0.0504(9) 0.0441(9) 0.0148(7) 0.0138(7) 0.0167(7)
C1' 0.080(4) 0.440(16) 0.058(4) -0.064(6) 0.037(3) -0.005(6)
C1 0.425(19) 0.121(6) 0.130(8) 0.031(9) -0.121(11) 0.045(5)
C2 0.114(3) 0.180(4) 0.092(3) -0.004(2) 0.032(2) 0.002(2)
C3 0.0644(14) 0.1052(18) 0.0712(15) 0.0221(13) 0.0295(12) 0.0296(14)
C4 0.0530(13) 0.0571(12) 0.0478(12) 0.0104(10) 0.0065(10) 0.0114(10)
C5 0.0486(11) 0.0458(11) 0.0466(11) 0.0109(8) 0.0090(8) 0.0176(9)
C6 0.0668(13) 0.0478(11) 0.0539(13) 0.0117(9) 0.0099(10) 0.0154(9)
C7 0.0868(16) 0.0490(12) 0.0671(14) 0.0079(10) 0.0134(11) 0.0287(11)
C8 0.0784(14) 0.0593(13) 0.0526(12) 0.0100(11) 0.0175(10) 0.0261(10)
C9 0.0488(11) 0.0488(11) 0.0476(11) 0.0062(9) 0.0121(8) 0.0212(9)
C10 0.0414(10) 0.0455(11) 0.0483(11) 0.0066(8) 0.0096(8) 0.0203(9)
C11 0.0382(10) 0.0502(11) 0.0418(10) 0.0004(8) 0.0080(8) 0.0201(9)
C12 0.0431(10) 0.0466(10) 0.0481(11) 0.0051(8) 0.0119(8) 0.0236(8)
C13 0.0530(12) 0.0530(11) 0.0559(12) 0.0066(9) 0.0135(9) 0.0284(10)
C14 0.0520(12) 0.0638(12) 0.0452(11) 0.0038(10) 0.0050(9) 0.0246(10)
C15 0.0485(11) 0.0526(11) 0.0435(11) 0.0020(9) 0.0098(9) 0.0151(9)
C16 0.0437(10) 0.0471(10) 0.0455(11) 0.0063(9) 0.0126(8) 0.0182(9)
C21 0.0513(12) 0.0485(11) 0.0461(11) 0.0031(9) 0.0071(9) 0.0156(8)
C22 0.0626(13) 0.0664(13) 0.0496(12) 0.0110(10) 0.0097(10) 0.0247(10)
C23 0.0848(17) 0.0758(14) 0.0534(13) 0.0118(12) 0.0168(11) 0.0292(11)
C24 0.0922(18) 0.0781(15) 0.0600(14) -0.0006(13) -0.0031(13) 0.0366(12)
C25 0.0644(15) 0.0955(17) 0.0871(18) 0.0107(12) -0.0016(13) 0.0493(14)
C26 0.0610(14) 0.0815(15) 0.0696(15) 0.0122(11) 0.0156(11) 0.0370(12)
C31 0.0690(13) 0.0537(12) 0.0394(10) 0.0163(11) 0.0127(9) 0.0185(9)
C32 0.0874(17) 0.0649(14) 0.0743(15) 0.0220(12) 0.0219(12) 0.0285(12)
C33 0.114(2) 0.0842(18) 0.0973(19) 0.0523(18) 0.0418(17) 0.0396(15)
C34 0.0759(18) 0.123(2) 0.0905(19) 0.0393(18) 0.0227(14) 0.0401(18)
C35 0.0708(17) 0.0947(18) 0.0675(14) 0.0100(14) 0.0147(12) 0.0203(13)
C36 0.0665(14) 0.0650(13) 0.0526(12) 0.0140(12) 0.0116(10) 0.0151(10)
C41 0.0564(12) 0.0472(11) 0.0675(13) 0.0034(10) 0.0054(11) 0.0167(10)
C42 0.0789(17) 0.0811(15) 0.0841(17) -0.0202(13) 0.0144(13) 0.0290(13)
C43 0.094(2) 0.101(2) 0.133(2) -0.0148(17) 0.0379(17) 0.045(2)
C44 0.082(2) 0.085(2) 0.189(3) -0.0146(17) 0.042(2) 0.039(2)
C45 0.101(2) 0.093(2) 0.162(3) -0.0365(18) 0.028(2) -0.017(2)
C46 0.0797(18) 0.0876(18) 0.106(2) -0.0141(15) 0.0195(14) -0.0064(15)
C51 0.0659(14) 0.0455(11) 0.0544(12) 0.0095(10) 0.0164(10) 0.0141(9)
C52 0.0868(17) 0.0723(15) 0.0995(18) 0.0266(13) 0.0283(13) 0.0483(14)
C53 0.125(2) 0.105(2) 0.123(2) 0.054(2) 0.0373(19) 0.0707(18)
C54 0.098(2) 0.092(2) 0.099(2) 0.0429(18) 0.0086(16) 0.0169(16)
C55 0.0646(17) 0.0725(17) 0.135(2) 0.0150(14) 0.0187(15) 0.0166(16)
C56 0.0754(17) 0.0564(13) 0.1127(19) 0.0106(12) 0.0253(14) 0.0295(13)

loop_
_atom_type_symbol
_atom_type_description
_atom_type_scat_dispersion_real
_atom_type_scat_dispersion_imag
_atom_type_scat_source
C C 0.0033 0.0016 'International Tables Vol C Tables 4.2.6.8 and 6.1.1.4'
H H 0.0000 0.0000 'International Tables Vol C Tables 4.2.6.8 and 6.1.1.4'
N N 0.0061 0.0033 'International Tables Vol C Tables 4.2.6.8 and 6.1.1.4'
O O 0.0106 0.0060 'International Tables Vol C Tables 4.2.6.8 and 6.1.1.4'
P P 0.1023 0.0942 'International Tables Vol C Tables 4.2.6.8 and 6.1.1.4'

loop_
_geom_angle_atom_site_label_1
_geom_angle_atom_site_label_2
_geom_angle_atom_site_label_3
_geom_angle
C31 P1 C21 101.67(8)
C31 P1 C9 101.78(8)
C21 P1 C9 101.67(8)
C31 P1 P2 71.47(6)
C21 P1 P2 163.14(6)
C9 P1 P2 94.88(6)
C41 P2 C51 102.49(9)
C41 P2 C12 100.46(8)
C51 P2 C12 100.36(8)
C41 P2 P1 109.10(6)
C51 P2 P1 141.96(7)
C12 P2 P1 94.30(5)
C10 O2 C11 114.83(12)
C4 N1 C3 121.25(17)
C4 N1 H1A 119.4
C3 N1 H1A 119.4
C4 N2 C16 123.11(15)
C4 N2 C5 117.25(14)
C16 N2 C5 113.14(13)
C2 C1' H1'1 120.0
C2 C1' H1'2 120.0
H1'1 C1' H1'2 120.0
C2 C1 H1B 120.0
C2 C1 H1C 120.0
H1B C1 H1C 120.0
C1 C2 C1' 73.0(7)
C1 C2 C3 144.6(9)
C1' C2 C3 135.0(8)
C1 C2 H2 46.9
C1' C2 H2 112.5
C3 C2 H2 112.5
C2 C3 N1 116.6(2)
C2 C3 H3A 108.1
N1 C3 H3A 108.1
C2 C3 H3B 108.1
N1 C3 H3B 108.1
H3A C3 H3B 107.3
O1 C4 N1 122.93(19)
O1 C4 N2 120.79(19)
N1 C4 N2 116.27(17)
C6 C5 C10 118.96(17)
C6 C5 N2 123.62(15)
C10 C5 N2 117.39(15)
C7 C6 C5 119.57(17)
C7 C6 H6A 120.2
C5 C6 H6A 120.2
C6 C7 C8 120.67(18)
C6 C7 H7A 119.7
C8 C7 H7A 119.7
C7 C8 C9 121.46(18)
C7 C8 H8A 119.3
C9 C8 H8A 119.3
C8 C9 C10 116.34(16)
C8 C9 P1 125.66(14)
C10 C9 P1 117.99(13)
C5 C10 O2 118.97(15)
C5 C10 C9 122.97(16)
O2 C10 C9 118.05(15)
C12 C11 C16 123.26(15)
C12 C11 O2 118.28(15)
C16 C11 O2 118.46(15)
C11 C12 C13 116.46(15)
C11 C12 P2 118.80(12)
C13 C12 P2 124.74(13)
C14 C13 C12 121.34(16)
C14 C13 H13A 119.3
C12 C13 H13A 119.3
C15 C14 C13 120.60(16)
C15 C14 H14A 119.7
C13 C14 H14A 119.7
C14 C15 C16 119.67(16)
C14 C15 H15A 120.2
C16 C15 H15A 120.2
C15 C16 C11 118.57(16)
C15 C16 N2 123.61(15)
C11 C16 N2 117.74(15)
C22 C21 C26 117.35(17)
C22 C21 P1 123.15(14)
C26 C21 P1 118.93(15)
C21 C22 C23 121.01(18)
C21 C22 H22A 119.5
C23 C22 H22A 119.5
C24 C23 C22 120.7(2)
C24 C23 H23A 119.7
C22 C23 H23A 119.7
C23 C24 C25 119.5(2)
C23 C24 H24A 120.3
C25 C24 H24A 120.3
C24 C25 C26 119.9(2)
C24 C25 H25A 120.0
C26 C25 H25A 120.0
C25 C26 C21 121.5(2)
C25 C26 H26A 119.2
C21 C26 H26A 119.2
C32 C31 C36 117.75(18)
C32 C31 P1 117.48(16)
C36 C31 P1 124.75(14)
C31 C32 C33 120.8(2)
C31 C32 H32A 119.6
C33 C32 H32A 119.6
C34 C33 C32 120.1(2)
C34 C33 H33A 120.0
C32 C33 H33A 120.0
C35 C34 C33 120.1(2)
C35 C34 H34A 119.9
C33 C34 H34A 119.9
C34 C35 C36 119.6(2)
C34 C35 H35A 120.2
C36 C35 H35A 120.2
C35 C36 C31 121.59(19)
C35 C36 H36A 119.2
C31 C36 H36A 119.2
C42 C41 C46 116.8(2)
C42 C41 P2 125.85(15)
C46 C41 P2 117.31(18)
C41 C42 C43 122.0(2)
C41 C42 H42A 119.0
C43 C42 H42A 119.0
C44 C43 C42 120.3(3)
C44 C43 H43A 119.9
C42 C43 H43A 119.9
C43 C44 C45 119.0(3)
C43 C44 H44A 120.5
C45 C44 H44A 120.5
C44 C45 C46 121.0(3)
C44 C45 H45A 119.5
C46 C45 H45A 119.5
C41 C46 C45 120.9(3)
C41 C46 H46A 119.6
C45 C46 H46A 119.6
C52 C51 C56 117.15(19)
C52 C51 P2 125.79(17)
C56 C51 P2 117.01(16)
C51 C52 C53 120.9(2)
C51 C52 H52A 119.5
C53 C52 H52A 119.5
C54 C53 C52 120.7(3)
C54 C53 H53A 119.6
C52 C53 H53A 119.6
C55 C54 C53 119.6(3)
C55 C54 H54A 120.2
C53 C54 H54A 120.2
C54 C55 C56 119.7(2)
C54 C55 H55A 120.1
C56 C55 H55A 120.1
C55 C56 C51 121.8(2)
C55 C56 H56A 119.1
C51 C56 H56A 119.1

loop_
_geom_bond_atom_site_label_1
_geom_bond_atom_site_label_2
_geom_bond_distance
P1 C31 1.8277(19)
P1 C21 1.8326(18)
P1 C9 1.8418(17)
P1 P2 4.2400(7)
P2 C41 1.828(2)
P2 C51 1.8300(19)
P2 C12 1.8353(17)
O1 C4 1.211(2)
O2 C10 1.3927(18)
O2 C11 1.3941(18)
N1 C4 1.346(2)
N1 C3 1.452(2)
N1 H1A 0.8600
N2 C4 1.406(2)
N2 C16 1.428(2)
N2 C5 1.429(2)
C1' C2 1.222(6)
C1' H1'1 0.9300
C1' H1'2 0.9300
C1 C2 1.067(9)
C1 H1B 0.9300
C1 H1C 0.9300
C2 C3 1.407(4)
C2 H2 0.9300
C3 H3A 0.9700
C3 H3B 0.9700
C5 C6 1.384(2)
C5 C10 1.387(2)
C6 C7 1.375(2)
C6 H6A 0.9300
C7 C8 1.388(2)
C7 H7A 0.9300
C8 C9 1.391(2)
C8 H8A 0.9300
C9 C10 1.393(2)
C11 C12 1.378(2)
C11 C16 1.390(2)
C12 C13 1.400(2)
C13 C14 1.383(2)
C13 H13A 0.9300
C14 C15 1.376(2)
C14 H14A 0.9300
C15 C16 1.387(2)
C15 H15A 0.9300
C21 C22 1.375(2)
C21 C26 1.385(2)
C22 C23 1.391(2)
C22 H22A 0.9300
C23 C24 1.356(3)
C23 H23A 0.9300
C24 C25 1.371(3)
C24 H24A 0.9300
C25 C26 1.382(3)
C25 H25A 0.9300
C26 H26A 0.9300
C31 C32 1.382(2)
C31 C36 1.386(2)
C32 C33 1.382(3)
C32 H32A 0.9300
C33 C34 1.373(3)
C33 H33A 0.9300
C34 C35 1.367(3)
C34 H34A 0.9300
C35 C36 1.378(3)
C35 H35A 0.9300
C36 H36A 0.9300
C41 C42 1.368(3)
C41 C46 1.377(3)
C42 C43 1.384(3)
C42 H42A 0.9300
C43 C44 1.350(4)
C43 H43A 0.9300
C44 C45 1.354(4)
C44 H44A 0.9300
C45 C46 1.384(4)
C45 H45A 0.9300
C46 H46A 0.9300
C51 C52 1.368(3)
C51 C56 1.387(3)
C52 C53 1.384(3)
C52 H52A 0.9300
C53 C54 1.362(3)
C53 H53A 0.9300
C54 C55 1.356(3)
C54 H54A 0.9300
C55 C56 1.380(3)
C55 H55A 0.9300
C56 H56A 0.9300

loop_
_geom_torsion_atom_site_label_1
_geom_torsion_atom_site_label_2
_geom_torsion_atom_site_label_3
_geom_torsion_atom_site_label_4
_geom_torsion
C31 P1 P2 C41 -156.44(9)
C21 P1 P2 C41 -88.2(2)
C9 P1 P2 C41 102.76(8)
C31 P1 P2 C51 -11.94(11)
C21 P1 P2 C51 56.3(2)
C9 P1 P2 C51 -112.75(11)
C31 P1 P2 C12 100.93(8)
C21 P1 P2 C12 169.2(2)
C9 P1 P2 C12 0.12(7)
C1 C2 C3 N1 6.7(12)
C1' C2 C3 N1 -127.3(6)
C4 N1 C3 C2 -95.7(3)
C3 N1 C4 O1 4.2(3)
C3 N1 C4 N2 -177.06(16)
C16 N2 C4 O1 -166.34(16)
C5 N2 C4 O1 -16.6(2)
C16 N2 C4 N1 14.8(2)
C5 N2 C4 N1 164.54(15)
C4 N2 C5 C6 64.4(2)
C16 N2 C5 C6 -142.97(17)
C4 N2 C5 C10 -117.71(17)
C16 N2 C5 C10 34.9(2)
C10 C5 C6 C7 1.4(3)
N2 C5 C6 C7 179.28(16)
C5 C6 C7 C8 -0.1(3)
C6 C7 C8 C9 -0.7(3)
C7 C8 C9 C10 0.2(3)
C7 C8 C9 P1 178.87(14)
C31 P1 C9 C8 89.81(16)
C21 P1 C9 C8 -14.92(17)
P2 P1 C9 C8 161.87(15)
C31 P1 C9 C10 -91.55(14)
C21 P1 C9 C10 163.73(13)
P2 P1 C9 C10 -19.49(13)
C6 C5 C10 O2 177.46(14)
N2 C5 C10 O2 -0.5(2)
C6 C5 C10 C9 -2.0(3)
N2 C5 C10 C9 179.99(15)
C11 O2 C10 C5 -34.2(2)
C11 O2 C10 C9 145.26(14)
C8 C9 C10 C5 1.2(2)
P1 C9 C10 C5 -177.59(13)
C8 C9 C10 O2 -178.29(14)
P1 C9 C10 O2 2.9(2)
C10 O2 C11 C12 -145.70(14)
C10 O2 C11 C16 33.7(2)
C16 C11 C12 C13 -2.4(2)
O2 C11 C12 C13 176.98(13)
C16 C11 C12 P2 177.91(12)
O2 C11 C12 P2 -2.8(2)
C41 P2 C12 C11 -90.99(14)
C51 P2 C12 C11 164.10(14)
P1 P2 C12 C11 19.34(13)
C41 P2 C12 C13 89.29(15)
C51 P2 C12 C13 -15.62(16)
P1 P2 C12 C13 -160.38(14)
C11 C12 C13 C14 0.1(2)
P2 C12 C13 C14 179.79(13)
C12 C13 C14 C15 0.5(3)
C13 C14 C15 C16 1.1(3)
C14 C15 C16 C11 -3.3(2)
C14 C15 C16 N2 -179.88(15)
C12 C11 C16 C15 4.0(2)
O2 C11 C16 C15 -175.34(14)
C12 C11 C16 N2 -179.20(15)
O2 C11 C16 N2 1.5(2)
C4 N2 C16 C15 -68.0(2)
C5 N2 C16 C15 141.19(16)
C4 N2 C16 C11 115.37(17)
C5 N2 C16 C11 -35.4(2)
C31 P1 C21 C22 17.78(17)
C9 P1 C21 C22 122.59(15)
P2 P1 C21 C22 -46.3(3)
C31 P1 C21 C26 -171.01(14)
C9 P1 C21 C26 -66.21(15)
P2 P1 C21 C26 124.90(19)
C26 C21 C22 C23 -0.6(3)
P1 C21 C22 C23 170.73(14)
C21 C22 C23 C24 0.5(3)
C22 C23 C24 C25 0.4(3)
C23 C24 C25 C26 -1.2(3)
C24 C25 C26 C21 1.1(3)
C22 C21 C26 C25 -0.2(3)
P1 C21 C26 C25 -171.91(16)
C21 P1 C31 C32 -99.09(15)
C9 P1 C31 C32 156.19(14)
P2 P1 C31 C32 64.94(14)
C21 P1 C31 C36 79.46(16)
C9 P1 C31 C36 -25.26(17)
P2 P1 C31 C36 -116.51(16)
C36 C31 C32 C33 -0.7(3)
P1 C31 C32 C33 177.92(16)
C31 C32 C33 C34 1.7(3)
C32 C33 C34 C35 -1.6(4)
C33 C34 C35 C36 0.5(4)
C34 C35 C36 C31 0.5(3)
C32 C31 C36 C35 -0.4(3)
P1 C31 C36 C35 -178.93(15)
C51 P2 C41 C42 89.71(19)
C12 P2 C41 C42 -13.5(2)
P1 P2 C41 C42 -111.79(18)
C51 P2 C41 C46 -92.38(18)
C12 P2 C41 C46 164.44(17)
P1 P2 C41 C46 66.12(17)
C46 C41 C42 C43 1.8(4)
P2 C41 C42 C43 179.71(18)
C41 C42 C43 C44 0.6(4)
C42 C43 C44 C45 -1.9(5)
C43 C44 C45 C46 0.7(5)
C42 C41 C46 C45 -2.9(4)
P2 C41 C46 C45 179.0(2)
C44 C45 C46 C41 1.8(5)
C41 P2 C51 C52 -1.91(19)
C12 P2 C51 C52 101.36(18)
P1 P2 C51 C52 -147.71(15)
C41 P2 C51 C56 175.42(15)
C12 P2 C51 C56 -81.31(16)
P1 P2 C51 C56 29.6(2)
C56 C51 C52 C53 1.3(3)
P2 C51 C52 C53 178.67(17)
C51 C52 C53 C54 0.2(4)
C52 C53 C54 C55 -0.9(4)
C53 C54 C55 C56 -0.2(4)
C54 C55 C56 C51 1.8(4)
C52 C51 C56 C55 -2.4(3)
P2 C51 C56 C55 -179.96(17)
